data_2101269
loop_
_publ_author_name
'Ogawa, K.'
'Harada, J.'
'Tomoda, S.'

_publ_section_title
;
 Unusually short ethylene bond and large amplitude torsional motion of
 (<i>E</i>)-stilbenes in crystals. X-ray crystallographic study of
 `stiff' stilbenes
;
_journal_issue 2
_journal_name_full 'Acta Crystallographica Section B'
_journal_page_first 240
_journal_page_last 248
_journal_paper_doi 10.1107/S010876819400950X
_journal_volume 51
_journal_year 1995
_chemical_formula_moiety 'C10 H10'
_chemical_formula_sum 'C20 H20'
_chemical_formula_weight 260.38
_chemical_melting_point 513.0
_chemical_name_systematic '      (E)-4,4'-dimethyl-1,1'-biindanylidene'
_space_group_IT_number 14
_symmetry_cell_setting monoclinic
_symmetry_space_group_name_Hall '-P 2yn'
_symmetry_space_group_name_H-M 'P 1 21/n 1'
_cell_angle_alpha 90.00000
_cell_angle_beta 93.42(2)
_cell_angle_gamma 90.00000
_cell_formula_units_Z 2
_cell_length_a 5.1820(10)
_cell_length_b 5.376(2)
_cell_length_c 24.0790(10)
_cell_measurement_reflns_used 25
_cell_measurement_temperature 120
_cell_measurement_theta_max 79.9
_cell_measurement_theta_min 75.7
_cell_volume 669.6(3)
_computing_cell_refinement MSC/AFC
_computing_data_collection
;
Rigaku AFC6A, MSC/AFC Diffractometer Control Software
;
_computing_data_reduction xtal_DIFDAT_ADDREF_SORTRF
_computing_molecular_graphics xtal_ORTEP
_computing_publication_material xtal_BONDLA_CIFIO
_computing_structure_refinement xtal_CRYLSQ
_computing_structure_solution 'SHELXS86 (Sheldrick)'
_diffrn_ambient_temperature 120
_diffrn_measurement_device 'Rigaku AFC6A'
_diffrn_measurement_method \q/2\q
_diffrn_radiation_monochromator graphite
_diffrn_radiation_source xray_tube
_diffrn_radiation_type 'Copper K\a'
_diffrn_radiation_wavelength 1.54184
_diffrn_reflns_av_R_equivalents .005
_diffrn_reflns_av_sigmaI/netI .005
_diffrn_reflns_limit_h_max 5
_diffrn_reflns_limit_h_min -5
_diffrn_reflns_limit_k_max 6
_diffrn_reflns_limit_k_min -2
_diffrn_reflns_limit_l_max 26
_diffrn_reflns_limit_l_min -26
_diffrn_reflns_number 1198
_diffrn_reflns_reduction_process perpendicular_monochr_Lp
_diffrn_reflns_theta_max 59.94
_diffrn_reflns_theta_min 3.68
_diffrn_standards_decay_% 2
_diffrn_standards_interval_count 50
_diffrn_standards_number 3
_exptl_absorpt_coefficient_mu 0.51
_exptl_absorpt_correction_type none
_exptl_absorpt_process_details 'Absorption correction not applied'
_exptl_crystal_colour 'pale yellow'
_exptl_crystal_density_diffrn 1.291
_exptl_crystal_description rectangular
_exptl_crystal_F_000 280
_exptl_crystal_size_max 0.30
_exptl_crystal_size_mid 0.20
_exptl_crystal_size_min 0.20
_refine_diff_density_max .184
_refine_diff_density_min -.269
_refine_ls_abs_structure_details none
_refine_ls_abs_structure_Flack 0
_refine_ls_extinction_coef .00000
_refine_ls_extinction_method none
_refine_ls_goodness_of_fit_all 3.359
_refine_ls_goodness_of_fit_obs 3.485
_refine_ls_hydrogen_treatment 'no restraint'
_refine_ls_matrix_type full
_refine_ls_number_constraints 0
_refine_ls_number_parameters 131
_refine_ls_number_reflns 918
_refine_ls_number_restraints 0
_refine_ls_R_factor_all .047
_refine_ls_R_factor_obs .045
_refine_ls_shift/esd_max .038
_refine_ls_shift/esd_mean .002
_refine_ls_structure_factor_coef F
_refine_ls_weighting_details 'w = 1/(\s^2^(F)+0.0002F^2^)'
_refine_ls_weighting_scheme calc
_refine_ls_wR_factor_all .062
_refine_ls_wR_factor_obs .061
_reflns_number_observed 918
_reflns_number_total 990
_reflns_observed_criterion refl_observed_if_Inet_>2.000_sigma(Inet)
_cod_data_source_file as0668.cif
_cod_data_source_block 4in120
_cod_depositor_comments
;
The following automatic conversions were performed:

'_refine_ls_weighting_scheme' value '1/(\s^2^(F)+0.0002F^2^)' was
changed to 'calc'. New tag '_refine_ls_weighting_details' was
created. The value of the new tag was set to 'w =
1/(\s^2^(F)+0.0002F^2^)'.

Automatic conversion script
Id: cif_fix_values 3143 2015-03-26 13:38:13Z robertas 
;
_cod_original_cell_volume 669.6(2)
_cod_original_sg_symbol_Hall -P_2yn
_cod_database_code 2101269

loop_
_symmetry_equiv_pos_as_xyz
+x,+y,+z
1/2-x,1/2+y,1/2-z
-x,-y,-z
1/2+x,1/2-y,1/2+z

loop_
_atom_site_aniso_label
_atom_site_aniso_U_11
_atom_site_aniso_U_22
_atom_site_aniso_U_33
_atom_site_aniso_U_12
_atom_site_aniso_U_13
_atom_site_aniso_U_23
C1 .0182(9) .0139(9) .0159(9) -.0012(7) -.0003(6) -.0022(6)
C2 .0210(10) .0160(10) .0160(10) .0021(7) .0001(7) -.0017(7)
C3 .0220(10) .0160(10) .0190(10) .0011(7) -.0005(7) .0018(7)
C4 .0220(10) .0180(10) .0176(9) -.0034(7) -.0034(7) .0001(7)
C5 .0233(9) .0250(10) .0160(10) -.0034(8) .0015(7) -.0017(7)
C6 .0230(10) .0230(10) .0210(10) .0007(8) .0023(8) -.0025(7)
C7 .0208(9) .0170(10) .0200(10) .0024(7) -.0004(7) -.0003(7)
C8 .0187(9) .0133(9) .0164(9) -.0013(7) -.0024(7) -.0013(7)
C9 .0166(9) .0151(9) .0178(9) -.0025(7) -.0005(7) -.0015(7)
C10 .0280(10) .0240(10) .0200(10) .0014(8) -.0004(8) .0047(8)

loop_
_atom_site_label
_atom_site_fract_x
_atom_site_fract_y
_atom_site_fract_z
_atom_site_U_iso_or_equiv
_atom_site_thermal_displace_type
C1 .0394(3) .4214(3) .52081(7) .0161(9) Uani
C2 .2488(3) .2230(3) .51744(7) .0178(9) Uani
C3 .2675(3) .0879(3) .57400(7) .0190(10) Uani
C4 .0255(3) .1682(3) .66320(7) .0193(9) Uani
C5 -.1651(3) .3068(3) .68715(7) .0210(10) Uani
C6 -.3003(3) .4918(3) .65707(7) .0220(10) Uani
C7 -.2473(3) .5440(3) .60263(7) .0190(10) Uani
C8 -.0559(3) .4069(3) .57730(7) .0163(9) Uani
C9 .0760(3) .2191(3) .60815(7) .0166(9) Uani
C10 .1746(4) -.0308(4) .69513(8) .0240(10) Uani
H21 .425(4) .306(4) .5090(7) .024(5) Uiso
H22 .214(4) .110(4) .4862(8) .028(5) Uiso
H31 .446(4) .096(4) .5921(8) .029(5) Uiso
H32 .221(3) -.091(4) .5692(7) .020(5) Uiso
H5 -.206(3) .273(4) .7255(8) .024(5) Uiso
H6 -.432(4) .585(4) .6744(9) .034(6) Uiso
H7 -.341(4) .677(4) .5831(8) .028(5) Uiso
H101 .157(4) -.193(4) .6771(9) .042(6) Uiso
H102 .133(4) -.043(4) .7340(10) .036(6) Uiso
H103 .369(4) .003(4) .6954(8) .029(5) Uiso

loop_
_atom_type_symbol
_atom_type_scat_dispersion_real
_atom_type_scat_dispersion_imag
_atom_type_scat_source
C .017 .009 'IntTabIV Tables 2.2B and 2.3.1'
H 0 0 'IntTabIV Tables 2.2B and 2.3.1'

loop_
_geom_angle_atom_site_label_1
_geom_angle_atom_site_label_2
_geom_angle_atom_site_label_3
_geom_angle_site_symmetry_3
_geom_angle
C2 C1 C8 . 106.90(10)
C2 C1 C1 3_566 125.40(10)
C8 C1 C1 3_566 127.7(2)
C1 C2 C3 . 106.80(10)
C1 C2 H21 . 110.0(10)
C1 C2 H22 . 112.0(10)
C3 C2 H21 . 111.0(10)
C3 C2 H22 . 113.0(10)
H21 C2 H22 . 104(2)
C2 C3 C9 . 104.70(10)
C2 C3 H31 . 112.0(10)
C2 C3 H32 . 111.0(10)
C9 C3 H31 . 112.0(10)
C9 C3 H32 . 111.0(10)
H31 C3 H32 . 107(2)
C5 C4 C9 . 117.9(2)
C5 C4 C10 . 121.7(2)
C9 C4 C10 . 120.4(2)
C4 C5 C6 . 121.0(2)
C4 C5 H5 . 119.0(10)
C6 C5 H5 . 120.0(10)
C5 C6 C7 . 121.0(2)
C5 C6 H6 . 120.0(10)
C7 C6 H6 . 119.0(10)
C6 C7 C8 . 119.3(2)
C6 C7 H7 . 119.0(10)
C8 C7 H7 . 121.0(10)
C1 C8 C7 . 131.0(2)
C1 C8 C9 . 110.20(10)
C7 C8 C9 . 118.80(10)
C3 C9 C4 . 126.60(10)
C3 C9 C8 . 111.40(10)
C4 C9 C8 . 122.1(2)
C4 C10 H101 . 112.0(10)
C4 C10 H102 . 114.0(10)
C4 C10 H103 . 111.0(10)
H101 C10 H102 . 110(2)
H101 C10 H103 . 103(2)
H102 C10 H103 . 106(2)

loop_
_geom_bond_atom_site_label_1
_geom_bond_atom_site_label_2
_geom_bond_site_symmetry_2
_geom_bond_distance
C1 C2 . 1.527(2)
C1 C8 . 1.476(2)
C1 C1 3_566 1.355(2)
C2 C3 . 1.541(2)
C2 H21 . 1.04(2)
C2 H22 . .98(2)
C3 C9 . 1.502(2)
C3 H31 . 1.00(2)
C3 H32 . .99(2)
C4 C5 . 1.390(2)
C4 C9 . 1.394(2)
C4 C10 . 1.504(3)
C5 C6 . 1.394(3)
C5 H5 . .98(2)
C6 C7 . 1.384(2)
C6 H6 . .96(2)
C7 C8 . 1.404(2)
C7 H7 . .97(2)
C8 C9 . 1.406(2)
C10 H101 . .98(2)
C10 H102 . .98(2)
C10 H103 . 1.03(2)

loop_
_geom_torsion_atom_site_label_1
_geom_torsion_atom_site_label_2
_geom_torsion_atom_site_label_3
_geom_torsion_atom_site_label_4
_geom_torsion_site_symmetry_1
_geom_torsion
C8 C1 C2 C3 . 1.2(2)
C8 C1 C2 H21 . -120.0(10)
C8 C1 C2 H22 . 125.0(10)
C1 C1 C2 C3 3_566 -178.9(2)
C1 C1 C2 H21 3_566 60.0(10)
C1 C1 C2 H22 3_566 -55.0(10)
C2 C1 C8 C7 . -179.7(2)
C2 C1 C8 C9 . .0(2)
C1 C1 C8 C7 3_566 .5(3)
C1 C1 C8 C9 3_566 -179.8(2)
C1 C2 C3 C9 . -1.9(2)
C1 C2 C3 H31 . -123.0(10)
C1 C2 C3 H32 . 117.0(10)
H21 C2 C3 C9 . 118.0(10)
H21 C2 C3 H31 . -3(2)
H21 C2 C3 H32 . -122(2)
H22 C2 C3 C9 . -125.0(10)
H22 C2 C3 H31 . 114(2)
H22 C2 C3 H32 . -6(2)
C2 C3 C9 C4 . -178.5(2)
C2 C3 C9 C8 . 2.0(2)
H31 C3 C9 C4 . -57.0(10)
H31 C3 C9 C8 . 123.0(10)
H32 C3 C9 C4 . 62.0(10)
H32 C3 C9 C8 . -117.0(10)
C9 C4 C5 C6 . -.4(3)
C9 C4 C5 H5 . 179.0(10)
C10 C4 C5 C6 . 179.6(2)
C10 C4 C5 H5 . .0(10)
C5 C4 C9 C3 . -178.2(2)
C5 C4 C9 C8 . 1.2(2)
C10 C4 C9 C3 . 1.8(3)
C10 C4 C9 C8 . -178.8(2)
C5 C4 C10 H101 . 122.0(10)
C5 C4 C10 H102 . -4.0(10)
C5 C4 C10 H103 . -124.0(10)
C9 C4 C10 H101 . -58.0(10)
C9 C4 C10 H102 . 176.0(10)
C9 C4 C10 H103 . 56.0(10)
C4 C5 C6 C7 . -.5(3)
C4 C5 C6 H6 . 180.0(10)
H5 C5 C6 C7 . -180.0(10)
H5 C5 C6 H6 . 0(2)
C5 C6 C7 C8 . .5(3)
C5 C6 C7 H7 . -178.0(10)
H6 C6 C7 C8 . -180.0(10)
H6 C6 C7 H7 . 2(2)
C6 C7 C8 C1 . 179.9(2)
C6 C7 C8 C9 . .2(2)
H7 C7 C8 C1 . -1.0(10)
H7 C7 C8 C9 . 179.0(10)
C1 C8 C9 C3 . -1.3(2)
C1 C8 C9 C4 . 179.20(10)
C7 C8 C9 C3 . 178.40(10)
C7 C8 C9 C4 . -1.1(2)
